data_7025073
loop_
_publ_author_name
'Coleman, Dennis'
'Edwards, Peter G.'
'Kariuki, Benson M.'
'Newman, Paul D.'

_publ_section_title
;
 Coordination chemistry of cis,cis and trans,trans
 1,1'-[1,2-phenylenebis(methylene)]bis(2,2,3,4,4-pentamethylphosphetane).
;
_journal_issue 16
_journal_name_full 'Dalton transactions (Cambridge, England : 2003)'
_journal_page_first 3842
_journal_page_last 3850
_journal_paper_doi 10.1039/b924982f
_journal_volume 39
_journal_year 2010
_chemical_formula_moiety 'C28 H40 Mo O4 P2'
_chemical_formula_sum 'C28 H40 Mo O4 P2'
_chemical_formula_weight 598.48
_chemical_name_systematic
;
?
;
_space_group_IT_number 14
_symmetry_cell_setting monoclinic
_symmetry_space_group_name_Hall '-P 2yn'
_symmetry_space_group_name_H-M 'P 1 21/n 1'
_atom_sites_solution_hydrogens geom
_atom_sites_solution_primary direct
_atom_sites_solution_secondary difmap
_audit_creation_method SHELXL-97
_cell_angle_alpha 90.00
_cell_angle_beta 105.5887(7)
_cell_angle_gamma 90.00
_cell_formula_units_Z 4
_cell_length_a 12.5960(2)
_cell_length_b 17.2901(3)
_cell_length_c 13.8362(2)
_cell_measurement_reflns_used 5663
_cell_measurement_temperature 150(2)
_cell_measurement_theta_max 27.49
_cell_measurement_theta_min 3.05
_cell_volume 2902.49(8)
_computing_cell_refinement DENZO/SCALEPACK
_computing_data_collection 'cOLLECT,Nonius BV, 1997-2001'
_computing_data_reduction DENZO/SCALEPACK
_computing_structure_refinement SHELXL-97
_computing_structure_solution SHELXs-97
_diffrn_ambient_temperature 150(2)
_diffrn_measured_fraction_theta_full 0.996
_diffrn_measured_fraction_theta_max 0.996
_diffrn_measurement_device_type 'Nonius Kappa CCD'
_diffrn_measurement_method 'CCD scans'
_diffrn_radiation_monochromator graphite
_diffrn_radiation_source 'fine-focus sealed tube'
_diffrn_radiation_type MoK\a
_diffrn_radiation_wavelength 0.71073
_diffrn_reflns_av_R_equivalents 0.0761
_diffrn_reflns_av_sigmaI/netI 0.0433
_diffrn_reflns_limit_h_max 15
_diffrn_reflns_limit_h_min -16
_diffrn_reflns_limit_k_max 22
_diffrn_reflns_limit_k_min -22
_diffrn_reflns_limit_l_max 17
_diffrn_reflns_limit_l_min -17
_diffrn_reflns_number 39770
_diffrn_reflns_theta_full 27.49
_diffrn_reflns_theta_max 27.49
_diffrn_reflns_theta_min 3.05
_exptl_absorpt_coefficient_mu 0.592
_exptl_absorpt_correction_T_max 0.9653
_exptl_absorpt_correction_T_min 0.8907
_exptl_absorpt_correction_type empirical
_exptl_absorpt_process_details Denzo/Scalepack
_exptl_crystal_colour colourless
_exptl_crystal_density_diffrn 1.370
_exptl_crystal_density_method 'not measured'
_exptl_crystal_description needle
_exptl_crystal_F_000 1248
_exptl_crystal_size_max 0.20
_exptl_crystal_size_mid 0.06
_exptl_crystal_size_min 0.06
_refine_diff_density_max 0.537
_refine_diff_density_min -0.567
_refine_diff_density_rms 0.116
_refine_ls_extinction_method none
_refine_ls_goodness_of_fit_ref 1.024
_refine_ls_hydrogen_treatment constr
_refine_ls_matrix_type full
_refine_ls_number_parameters 326
_refine_ls_number_reflns 6638
_refine_ls_number_restraints 0
_refine_ls_restrained_S_all 1.024
_refine_ls_R_factor_all 0.0432
_refine_ls_R_factor_gt 0.0324
_refine_ls_shift/su_max 0.001
_refine_ls_shift/su_mean 0.000
_refine_ls_structure_factor_coef Fsqd
_refine_ls_weighting_details 'calc w=1/[\s^2^(Fo^2^)+(0.0261P)^2^+2.5476P] where P=(Fo^2^+2Fc^2^)/3'
_refine_ls_weighting_scheme calc
_refine_ls_wR_factor_gt 0.0707
_refine_ls_wR_factor_ref 0.0748
_reflns_number_gt 5663
_reflns_number_total 6638
_reflns_threshold_expression >2sigma(I)
_cod_data_source_file b924982f.txt
_cod_data_source_block compound10
_cod_depositor_comments
;
The following automatic conversions were performed:

'_symmetry_cell_setting' value 'Monoclinic' changed to 'monoclinic'
according to /home/saulius/struct/CIF-dictionaries/cif_core.dic
dictionary named 'cif_core.dic' version 2.4.2 from
2011-04-26.

'_exptl_absorpt_correction_type' value 'Empirical'
changed to 'empirical' according to
/home/saulius/struct/CIF-dictionaries/cif_core.dic dictionary named
'cif_core.dic' version 2.4.2 from 2011-04-26.

Automatic conversion script
Id: cif_fix_values 1891 2012-01-12 08:04:46Z andrius 
;
_cod_original_sg_symbol_H-M P2(1)/n
_cod_database_code 7025073

loop_
_symmetry_equiv_pos_as_xyz
'x, y, z'
'-x+1/2, y+1/2, -z+1/2'
'-x, -y, -z'
'x-1/2, -y-1/2, z-1/2'

loop_
_atom_site_label
_atom_site_type_symbol
_atom_site_fract_x
_atom_site_fract_y
_atom_site_fract_z
_atom_site_U_iso_or_equiv
_atom_site_adp_type
_atom_site_occupancy
_atom_site_symmetry_multiplicity
_atom_site_calc_flag
_atom_site_refinement_flags
Mo1 Mo 0.539297(14) 0.142951(10) 0.304569(13) 0.01610(6) Uani 1 1 d .
P1 P 0.38038(4) 0.22470(3) 0.20309(4) 0.01740(11) Uani 1 1 d .
P2 P 0.64415(4) 0.11765(3) 0.17406(4) 0.01704(11) Uani 1 1 d .
O1 O 0.43802(15) 0.14925(11) 0.48889(13) 0.0392(4) Uani 1 1 d .
O2 O 0.39783(15) -0.00541(11) 0.21501(17) 0.0496(5) Uani 1 1 d .
O3 O 0.71394(14) 0.04437(10) 0.46093(12) 0.0346(4) Uani 1 1 d .
O4 O 0.67355(13) 0.30049(10) 0.35350(13) 0.0322(4) Uani 1 1 d .
C1 C 0.47176(18) 0.14953(13) 0.41906(17) 0.0246(5) Uani 1 1 d .
C2 C 0.44914(18) 0.04773(14) 0.24980(18) 0.0279(5) Uani 1 1 d .
C3 C 0.65242(18) 0.08009(13) 0.40032(16) 0.0231(5) Uani 1 1 d .
C4 C 0.62565(17) 0.24357(13) 0.33824(16) 0.0215(4) Uani 1 1 d .
C5 C 0.38365(16) 0.25006(13) 0.07361(15) 0.0203(4) Uani 1 1 d .
H5A H 0.3718 0.2022 0.0329 0.024 Uiso 1 1 calc R
H5B H 0.3209 0.2850 0.0446 0.024 Uiso 1 1 calc R
C6 C 0.48815(16) 0.28842(12) 0.06319(14) 0.0182(4) Uani 1 1 d .
C7 C 0.49194(18) 0.36912(13) 0.06066(16) 0.0224(5) Uani 1 1 d .
H7 H 0.4315 0.3978 0.0707 0.027 Uiso 1 1 calc R
C8 C 0.58107(18) 0.40877(13) 0.04398(16) 0.0252(5) Uani 1 1 d .
H8 H 0.5826 0.4637 0.0453 0.030 Uiso 1 1 calc R
C9 C 0.66786(19) 0.36773(13) 0.02540(18) 0.0272(5) Uani 1 1 d .
H9 H 0.7286 0.3940 0.0121 0.033 Uiso 1 1 calc R
C10 C 0.66465(18) 0.28810(13) 0.02650(16) 0.0237(5) Uani 1 1 d .
H10 H 0.7238 0.2600 0.0128 0.028 Uiso 1 1 calc R
C11 C 0.57766(17) 0.24713(12) 0.04710(14) 0.0184(4) Uani 1 1 d .
C12 C 0.58394(18) 0.15955(12) 0.04766(15) 0.0211(4) Uani 1 1 d .
H12A H 0.6289 0.1430 0.0026 0.025 Uiso 1 1 calc R
H12B H 0.5088 0.1385 0.0203 0.025 Uiso 1 1 calc R
C13 C 0.23272(16) 0.19501(13) 0.19569(16) 0.0227(5) Uani 1 1 d .
C14 C 0.23331(18) 0.25841(14) 0.27630(18) 0.0282(5) Uani 1 1 d .
H14 H 0.2599 0.2331 0.3435 0.034 Uiso 1 1 calc R
C15 C 0.32800(17) 0.31132(13) 0.26273(17) 0.0236(5) Uani 1 1 d .
C16 C 0.21260(19) 0.11483(15) 0.2322(2) 0.0338(6) Uani 1 1 d .
H16A H 0.1407 0.1137 0.2469 0.051 Uiso 1 1 calc R
H16B H 0.2706 0.1024 0.2932 0.051 Uiso 1 1 calc R
H16C H 0.2135 0.0767 0.1800 0.051 Uiso 1 1 calc R
C17 C 0.15207(19) 0.20867(17) 0.09326(18) 0.0359(6) Uani 1 1 d .
H17A H 0.1654 0.1707 0.0453 0.054 Uiso 1 1 calc R
H17B H 0.1625 0.2610 0.0700 0.054 Uiso 1 1 calc R
H17C H 0.0764 0.2031 0.0986 0.054 Uiso 1 1 calc R
C18 C 0.1224(2) 0.29665(16) 0.2726(2) 0.0360(6) Uani 1 1 d .
H18A H 0.1331 0.3363 0.3249 0.054 Uiso 1 1 calc R
H18B H 0.0708 0.2574 0.2838 0.054 Uiso 1 1 calc R
H18C H 0.0924 0.3206 0.2067 0.054 Uiso 1 1 calc R
C19 C 0.2906(2) 0.38164(14) 0.1959(2) 0.0353(6) Uani 1 1 d .
H19A H 0.2466 0.4156 0.2267 0.053 Uiso 1 1 calc R
H19B H 0.2459 0.3647 0.1299 0.053 Uiso 1 1 calc R
H19C H 0.3553 0.4098 0.1881 0.053 Uiso 1 1 calc R
C20 C 0.4033(2) 0.34033(15) 0.36239(19) 0.0343(6) Uani 1 1 d .
H20A H 0.4659 0.3682 0.3497 0.051 Uiso 1 1 calc R
H20B H 0.4303 0.2962 0.4065 0.051 Uiso 1 1 calc R
H20C H 0.3617 0.3751 0.3946 0.051 Uiso 1 1 calc R
C21 C 0.80091(17) 0.12653(13) 0.21102(16) 0.0220(5) Uani 1 1 d .
C22 C 0.80495(17) 0.03684(13) 0.22501(18) 0.0255(5) Uani 1 1 d .
H22 H 0.8030 0.0266 0.2957 0.031 Uiso 1 1 calc R
C23 C 0.68894(17) 0.01469(13) 0.15616(17) 0.0235(5) Uani 1 1 d .
C24 C 0.85329(19) 0.17036(15) 0.30796(18) 0.0302(5) Uani 1 1 d .
H24A H 0.9322 0.1584 0.3302 0.045 Uiso 1 1 calc R
H24B H 0.8180 0.1547 0.3599 0.045 Uiso 1 1 calc R
H24C H 0.8433 0.2261 0.2959 0.045 Uiso 1 1 calc R
C25 C 0.85475(18) 0.15470(15) 0.13068(19) 0.0298(5) Uani 1 1 d .
H25A H 0.8535 0.2114 0.1286 0.045 Uiso 1 1 calc R
H25B H 0.8140 0.1343 0.0652 0.045 Uiso 1 1 calc R
H25C H 0.9312 0.1366 0.1468 0.045 Uiso 1 1 calc R
C26 C 0.9048(2) -0.00600(15) 0.2096(2) 0.0354(6) Uani 1 1 d .
H26A H 0.8989 -0.0611 0.2239 0.053 Uiso 1 1 calc R
H26B H 0.9721 0.0152 0.2549 0.053 Uiso 1 1 calc R
H26C H 0.9077 0.0004 0.1400 0.053 Uiso 1 1 calc R
C27 C 0.6868(2) -0.00567(14) 0.04773(18) 0.0315(5) Uani 1 1 d .
H27A H 0.7219 -0.0561 0.0464 0.047 Uiso 1 1 calc R
H27B H 0.7269 0.0339 0.0210 0.047 Uiso 1 1 calc R
H27C H 0.6102 -0.0078 0.0066 0.047 Uiso 1 1 calc R
C28 C 0.6370(2) -0.05238(13) 0.19886(19) 0.0309(5) Uani 1 1 d .
H28A H 0.5632 -0.0627 0.1551 0.046 Uiso 1 1 calc R
H28B H 0.6316 -0.0389 0.2662 0.046 Uiso 1 1 calc R
H28C H 0.6829 -0.0987 0.2027 0.046 Uiso 1 1 calc R

loop_
_atom_site_aniso_label
_atom_site_aniso_U_11
_atom_site_aniso_U_22
_atom_site_aniso_U_33
_atom_site_aniso_U_23
_atom_site_aniso_U_13
_atom_site_aniso_U_12
Mo1 0.01525(10) 0.01720(10) 0.01623(9) 0.00125(7) 0.00492(7) -0.00067(7)
P1 0.0146(2) 0.0199(3) 0.0181(3) 0.0015(2) 0.0052(2) -0.0008(2)
P2 0.0165(2) 0.0163(3) 0.0189(3) -0.0013(2) 0.0059(2) -0.0010(2)
O1 0.0395(10) 0.0554(12) 0.0295(9) 0.0018(8) 0.0212(8) -0.0027(9)
O2 0.0376(10) 0.0322(11) 0.0852(15) -0.0185(10) 0.0270(10) -0.0141(9)
O3 0.0377(10) 0.0341(10) 0.0281(9) 0.0055(8) 0.0024(8) 0.0100(8)
O4 0.0325(9) 0.0248(9) 0.0386(9) -0.0030(7) 0.0086(8) -0.0084(7)
C1 0.0200(11) 0.0285(12) 0.0244(11) 0.0018(9) 0.0043(9) -0.0008(9)
C2 0.0230(11) 0.0255(13) 0.0383(13) -0.0006(10) 0.0134(10) -0.0025(9)
C3 0.0247(11) 0.0241(12) 0.0208(10) -0.0024(9) 0.0065(9) 0.0002(9)
C4 0.0186(10) 0.0256(12) 0.0200(10) 0.0006(9) 0.0046(8) 0.0020(9)
C5 0.0173(10) 0.0257(12) 0.0181(10) 0.0031(8) 0.0051(8) 0.0006(8)
C6 0.0179(10) 0.0241(11) 0.0126(9) 0.0012(8) 0.0041(8) -0.0018(8)
C7 0.0218(11) 0.0241(12) 0.0225(11) 0.0017(9) 0.0080(9) 0.0028(9)
C8 0.0285(12) 0.0202(11) 0.0275(11) 0.0023(9) 0.0085(10) -0.0027(9)
C9 0.0232(11) 0.0284(13) 0.0318(12) 0.0031(10) 0.0104(10) -0.0062(9)
C10 0.0207(11) 0.0261(12) 0.0268(11) 0.0016(9) 0.0107(9) 0.0010(9)
C11 0.0222(10) 0.0197(11) 0.0133(9) 0.0008(8) 0.0051(8) -0.0012(8)
C12 0.0230(11) 0.0244(11) 0.0172(10) -0.0018(8) 0.0074(9) -0.0001(9)
C13 0.0151(10) 0.0281(12) 0.0257(11) 0.0024(9) 0.0068(9) -0.0005(9)
C14 0.0242(11) 0.0342(13) 0.0298(12) 0.0075(10) 0.0136(10) 0.0037(10)
C15 0.0233(11) 0.0241(12) 0.0263(11) 0.0010(9) 0.0118(9) 0.0027(9)
C16 0.0213(11) 0.0374(14) 0.0431(14) 0.0104(12) 0.0092(11) -0.0058(10)
C17 0.0189(11) 0.0565(18) 0.0317(13) 0.0060(12) 0.0058(10) -0.0041(11)
C18 0.0294(13) 0.0420(15) 0.0428(14) 0.0061(12) 0.0202(11) 0.0074(11)
C19 0.0449(15) 0.0264(13) 0.0430(15) 0.0076(11) 0.0260(13) 0.0109(11)
C20 0.0379(14) 0.0331(14) 0.0349(13) -0.0067(11) 0.0151(12) 0.0011(11)
C21 0.0161(10) 0.0248(12) 0.0255(11) -0.0009(9) 0.0065(9) -0.0004(8)
C22 0.0204(11) 0.0253(12) 0.0315(12) 0.0012(10) 0.0084(9) 0.0032(9)
C23 0.0228(11) 0.0190(11) 0.0303(12) -0.0041(9) 0.0097(9) 0.0019(9)
C24 0.0221(11) 0.0351(14) 0.0321(13) -0.0041(11) 0.0047(10) -0.0029(10)
C25 0.0201(11) 0.0353(14) 0.0363(13) 0.0053(11) 0.0117(10) -0.0015(10)
C26 0.0288(13) 0.0301(14) 0.0491(15) 0.0025(12) 0.0133(12) 0.0095(10)
C27 0.0381(13) 0.0247(12) 0.0343(13) -0.0073(10) 0.0143(11) 0.0009(10)
C28 0.0336(13) 0.0189(12) 0.0416(14) 0.0004(10) 0.0124(11) 0.0010(10)

loop_
_atom_type_symbol
_atom_type_description
_atom_type_scat_dispersion_real
_atom_type_scat_dispersion_imag
_atom_type_scat_source
C C 0.0033 0.0016 'International Tables Vol C Tables 4.2.6.8 and 6.1.1.4'
H H 0.0000 0.0000 'International Tables Vol C Tables 4.2.6.8 and 6.1.1.4'
O O 0.0106 0.0060 'International Tables Vol C Tables 4.2.6.8 and 6.1.1.4'
P P 0.1023 0.0942 'International Tables Vol C Tables 4.2.6.8 and 6.1.1.4'
Mo Mo -1.6832 0.6857 'International Tables Vol C Tables 4.2.6.8 and 6.1.1.4'

loop_
_geom_angle_atom_site_label_1
_geom_angle_atom_site_label_2
_geom_angle_atom_site_label_3
_geom_angle
C3 Mo1 C1 83.35(9)
C3 Mo1 C2 91.96(9)
C1 Mo1 C2 91.58(9)
C3 Mo1 C4 94.10(9)
C1 Mo1 C4 94.89(9)
C2 Mo1 C4 171.60(9)
C3 Mo1 P1 171.42(6)
C1 Mo1 P1 88.07(6)
C2 Mo1 P1 88.07(7)
C4 Mo1 P1 86.81(6)
C3 Mo1 P2 87.89(6)
C1 Mo1 P2 170.98(7)
C2 Mo1 P2 86.59(7)
C4 Mo1 P2 87.82(6)
P1 Mo1 P2 100.682(18)
C5 P1 C13 106.64(9)
C5 P1 C15 109.36(10)
C13 P1 C15 77.82(10)
C5 P1 Mo1 116.50(7)
C13 P1 Mo1 119.48(7)
C15 P1 Mo1 120.60(7)
C12 P2 C23 107.61(10)
C12 P2 C21 110.64(10)
C23 P2 C21 77.80(9)
C12 P2 Mo1 116.29(7)
C23 P2 Mo1 118.78(7)
C21 P2 Mo1 119.53(7)
O1 C1 Mo1 175.0(2)
O2 C2 Mo1 177.4(2)
O3 C3 Mo1 175.11(19)
O4 C4 Mo1 177.53(19)
C6 C5 P1 116.14(14)
C7 C6 C11 118.05(19)
C7 C6 C5 118.43(18)
C11 C6 C5 123.28(19)
C8 C7 C6 122.2(2)
C9 C8 C7 119.5(2)
C10 C9 C8 118.9(2)
C9 C10 C11 122.4(2)
C10 C11 C6 118.86(19)
C10 C11 C12 117.69(19)
C6 C11 C12 123.42(18)
C11 C12 P2 113.71(14)
C16 C13 C17 108.75(19)
C16 C13 C14 111.83(19)
C17 C13 C14 115.4(2)
C16 C13 P1 118.38(15)
C17 C13 P1 113.92(15)
C14 C13 P1 87.44(13)
C18 C14 C15 117.6(2)
C18 C14 C13 116.7(2)
C15 C14 C13 100.57(17)
C19 C15 C20 107.5(2)
C19 C15 C14 114.90(19)
C20 C15 C14 113.15(19)
C19 C15 P1 116.72(16)
C20 C15 P1 116.30(16)
C14 C15 P1 87.48(14)
C24 C21 C25 108.00(19)
C24 C21 C22 113.07(19)
C25 C21 C22 113.60(19)
C24 C21 P2 116.55(15)
C25 C21 P2 117.39(15)
C22 C21 P2 87.15(13)
C26 C22 C21 117.77(19)
C26 C22 C23 117.9(2)
C21 C22 C23 100.01(17)
C28 C23 C27 107.90(19)
C28 C23 C22 112.21(19)
C27 C23 C22 114.86(18)
C28 C23 P2 119.17(15)
C27 C23 P2 114.45(16)
C22 C23 P2 87.29(13)

loop_
_geom_bond_atom_site_label_1
_geom_bond_atom_site_label_2
_geom_bond_distance
Mo1 C3 1.988(2)
Mo1 C1 1.993(2)
Mo1 C2 2.028(2)
Mo1 C4 2.038(2)
Mo1 P1 2.5427(5)
Mo1 P2 2.5451(6)
P1 C5 1.856(2)
P1 C13 1.906(2)
P1 C15 1.911(2)
P2 C12 1.856(2)
P2 C23 1.904(2)
P2 C21 1.908(2)
O1 C1 1.155(3)
O2 C2 1.152(3)
O3 C3 1.156(3)
O4 C4 1.144(3)
C5 C6 1.515(3)
C6 C7 1.397(3)
C6 C11 1.402(3)
C7 C8 1.387(3)
C8 C9 1.384(3)
C9 C10 1.378(3)
C10 C11 1.397(3)
C11 C12 1.516(3)
C13 C16 1.520(3)
C13 C17 1.524(3)
C13 C14 1.562(3)
C14 C18 1.534(3)
C14 C15 1.554(3)
C15 C19 1.523(3)
C15 C20 1.533(3)
C21 C24 1.527(3)
C21 C25 1.529(3)
C21 C22 1.562(3)
C22 C26 1.523(3)
C22 C23 1.563(3)
C23 C28 1.526(3)
C23 C27 1.534(3)
